data_7029835
loop_
_publ_author_name
'Xie, Qiang'
'Liu, Shenggui'
'Li, Xiaoling'
'Wu, Qiong'
'Luo, Zuandi'
'Fu, Xiaoyan'
'Cao, Wenqiang'
'Lan, Guoqiang'
'Li, Dan'
'Zheng, Wenjie'
'Chen, Tianfeng'

_publ_section_title
;
 Dinuclear zinc(ii) complexes containing (benzimidazol-2-yl)benzene that
 overcome drug resistance in hepatocellular carcinoma cells through
 induction of mitochondria fragmentation.
;
_journal_issue 19
_journal_name_full 'Dalton transactions (Cambridge, England : 2003)'
_journal_page_first 6973
_journal_page_last 6976
_journal_paper_doi 10.1039/c4dt00198b
_journal_volume 43
_journal_year 2014
_chemical_formula_moiety 'C34 H22 Cl4 N8 Zn2, 4(C3 H7 N O)'
_chemical_formula_sum 'C46 H50 Cl4 N12 O4 Zn2'
_chemical_formula_weight 1107.52
_chemical_name_common 'tetrachloride 1,2,4,5-tetra(1H-benzo[d]imidazol-2-yl)benzene dinuclear zinc (II)'
_space_group_IT_number 14
_symmetry_cell_setting monoclinic
_symmetry_space_group_name_Hall '-P 2yn'
_symmetry_space_group_name_H-M 'P 1 21/n 1'
_atom_sites_solution_hydrogens geom
_atom_sites_solution_primary direct
_atom_sites_solution_secondary difmap
_audit_creation_method SHELXL-97
_cell_angle_alpha 90.00
_cell_angle_beta 111.146(2)
_cell_angle_gamma 90.00
_cell_formula_units_Z 2
_cell_length_a 9.8612(10)
_cell_length_b 25.265(3)
_cell_length_c 11.1161(11)
_cell_measurement_reflns_used 6709
_cell_measurement_temperature 173(2)
_cell_measurement_theta_max 27.03
_cell_measurement_theta_min 2.35
_cell_volume 2583.0(5)
_computing_cell_refinement 'Bruker SMART'
_computing_data_collection 'Bruker SMART'
_computing_data_reduction 'Bruker SAINT'
_computing_molecular_graphics 'Bruker SHELXTL'
_computing_publication_material 'Bruker SHELXTL'
_computing_structure_refinement 'SHELXL-97 (Sheldrick, 1997)'
_computing_structure_solution 'SHELXS-97 (Sheldrick, 1990)'
_diffrn_ambient_temperature 173(2)
_diffrn_measured_fraction_theta_full 0.996
_diffrn_measured_fraction_theta_max 0.996
_diffrn_measurement_device_type 'CCD area detector'
_diffrn_measurement_method 'phi and omega scans'
_diffrn_radiation_monochromator graphite
_diffrn_radiation_source 'fine-focus sealed tube'
_diffrn_radiation_type MoK\a
_diffrn_radiation_wavelength 0.71073
_diffrn_reflns_av_R_equivalents 0.0211
_diffrn_reflns_av_sigmaI/netI 0.0266
_diffrn_reflns_limit_h_max 11
_diffrn_reflns_limit_h_min -11
_diffrn_reflns_limit_k_max 27
_diffrn_reflns_limit_k_min -30
_diffrn_reflns_limit_l_max 13
_diffrn_reflns_limit_l_min -5
_diffrn_reflns_number 11185
_diffrn_reflns_theta_full 25.01
_diffrn_reflns_theta_max 25.01
_diffrn_reflns_theta_min 1.61
_exptl_absorpt_coefficient_mu 1.189
_exptl_absorpt_correction_T_max 0.6542
_exptl_absorpt_correction_T_min 0.6108
_exptl_absorpt_correction_type multi-scan
_exptl_absorpt_process_details 'SADABS (Bruker, 1998)'
_exptl_crystal_colour colorless
_exptl_crystal_density_diffrn 1.424
_exptl_crystal_density_method 'not measured'
_exptl_crystal_description block
_exptl_crystal_F_000 1140
_exptl_crystal_size_max 0.46
_exptl_crystal_size_mid 0.43
_exptl_crystal_size_min 0.39
_refine_diff_density_max 0.450
_refine_diff_density_min -0.253
_refine_diff_density_rms 0.058
_refine_ls_extinction_method none
_refine_ls_goodness_of_fit_ref 1.052
_refine_ls_hydrogen_treatment constr
_refine_ls_matrix_type full
_refine_ls_number_parameters 341
_refine_ls_number_reflns 4534
_refine_ls_number_restraints 0
_refine_ls_restrained_S_all 1.052
_refine_ls_R_factor_all 0.0382
_refine_ls_R_factor_gt 0.0295
_refine_ls_shift/su_max 0.000
_refine_ls_shift/su_mean 0.000
_refine_ls_structure_factor_coef Fsqd
_refine_ls_weighting_details 'calc w=1/[\s^2^(Fo^2^)+(0.0517P)^2^+0.8369P] where P=(Fo^2^+2Fc^2^)/3'
_refine_ls_weighting_scheme calc
_refine_ls_wR_factor_gt 0.0820
_refine_ls_wR_factor_ref 0.0878
_reflns_number_gt 3797
_reflns_number_total 4534
_reflns_threshold_expression >2sigma(I)
_cod_data_source_file c4dt00198b2.cif
_cod_data_source_block b
_cod_depositor_comments
;
The following automatic conversions were performed:

'_symmetry_cell_setting' value 'Monoclinic' changed to 'monoclinic'
according to
/usr/data/users/saulius/crontab/automatic-downloads/rss-feeds/RSC/lib/dictionaries/cif_core.dic
dictionary named 'cif_core.dic' version 2.4.2 from 2011-04-26.

Automatic conversion script
Id: cif_fix_values 2281 2013-09-26 08:29:07Z andrius 

 Adding full bibliography for
 ./tmp-cod-update-bibliographies-12899/cifs/7029835.cif.
;
_cod_original_sg_symbol_H-M P2(1)/n
_cod_database_code 7029835

loop_
_symmetry_equiv_pos_as_xyz
'x, y, z'
'-x+1/2, y+1/2, -z+1/2'
'-x, -y, -z'
'x-1/2, -y-1/2, z-1/2'

loop_
_atom_site_label
_atom_site_type_symbol
_atom_site_fract_x
_atom_site_fract_y
_atom_site_fract_z
_atom_site_U_iso_or_equiv
_atom_site_adp_type
_atom_site_occupancy
_atom_site_symmetry_multiplicity
_atom_site_calc_flag
_atom_site_refinement_flags
_atom_site_disorder_assembly
_atom_site_disorder_group
Zn1 Zn 0.70032(3) 0.149041(10) 0.45974(2) 0.02552(10) Uani 1 1 d . . .
Cl1 Cl 0.46267(6) 0.14971(2) 0.35020(6) 0.04118(17) Uani 1 1 d . . .
Cl2 Cl 0.82091(7) 0.22155(2) 0.44807(6) 0.03990(16) Uani 1 1 d . . .
N1 N 0.73886(18) 0.12394(7) 0.64224(17) 0.0250(4) Uani 1 1 d . . .
C1 C 0.8183(2) 0.14623(8) 0.7616(2) 0.0261(5) Uani 1 1 d . . .
C2 C 0.8950(3) 0.19411(9) 0.7922(2) 0.0330(5) Uani 1 1 d . . .
H2 H 0.8976 0.2180 0.7271 0.040 Uiso 1 1 calc R . .
C3 C 0.9662(3) 0.20478(10) 0.9209(2) 0.0375(6) Uani 1 1 d . . .
H3 H 1.0197 0.2368 0.9450 0.045 Uiso 1 1 calc R . .
C4 C 0.9624(3) 0.17001(10) 1.0174(2) 0.0382(6) Uani 1 1 d . . .
H4 H 1.0140 0.1789 1.1051 0.046 Uiso 1 1 calc R . .
C5 C 0.8853(2) 0.12295(10) 0.9887(2) 0.0332(5) Uani 1 1 d . . .
H5 H 0.8822 0.0994 1.0542 0.040 Uiso 1 1 calc R . .
C6 C 0.8132(2) 0.11228(9) 0.8589(2) 0.0256(5) Uani 1 1 d . . .
N2 N 0.72923(19) 0.06996(7) 0.79600(17) 0.0251(4) Uani 1 1 d . . .
H2A H 0.7062 0.0424 0.8330 0.030 Uiso 1 1 calc R . .
C7 C 0.6885(2) 0.07808(8) 0.6680(2) 0.0234(4) Uani 1 1 d . . .
C8 C 0.5943(2) 0.03956(8) 0.5749(2) 0.0228(4) Uani 1 1 d . . .
C9 C 0.6152(2) 0.01944(8) 0.4646(2) 0.0233(4) Uani 1 1 d . . .
C10 C 0.7343(2) 0.03378(8) 0.4204(2) 0.0242(5) Uani 1 1 d . . .
N3 N 0.79924(19) -0.00309(7) 0.37080(18) 0.0264(4) Uani 1 1 d . . .
H3A H 0.7775 -0.0370 0.3609 0.032 Uiso 1 1 calc R . .
C11 C 0.9057(2) 0.02210(9) 0.3385(2) 0.0263(5) Uani 1 1 d . . .
C12 C 1.0062(2) 0.00370(10) 0.2874(2) 0.0332(5) Uani 1 1 d . . .
H12 H 1.0082 -0.0323 0.2630 0.040 Uiso 1 1 calc R . .
C13 C 1.1027(3) 0.04035(10) 0.2739(2) 0.0360(6) Uani 1 1 d . . .
H13 H 1.1740 0.0292 0.2403 0.043 Uiso 1 1 calc R . .
C14 C 1.0997(2) 0.09324(10) 0.3077(2) 0.0339(5) Uani 1 1 d . . .
H14 H 1.1700 0.1169 0.2982 0.041 Uiso 1 1 calc R . .
C15 C 0.9972(2) 0.11206(10) 0.3545(2) 0.0295(5) Uani 1 1 d . . .
H15 H 0.9933 0.1484 0.3749 0.035 Uiso 1 1 calc R . .
C16 C 0.8995(2) 0.07541(9) 0.3707(2) 0.0242(5) Uani 1 1 d . . .
N4 N 0.78956(18) 0.08167(7) 0.42014(17) 0.0237(4) Uani 1 1 d . . .
C17 C 0.4800(2) 0.01964(8) 0.6064(2) 0.0241(5) Uani 1 1 d . . .
H17 H 0.4659 0.0334 0.6805 0.029 Uiso 1 1 calc R . .
O1 O 0.7767(3) 0.39476(8) 0.1947(2) 0.0625(6) Uani 1 1 d . . .
C18 C 0.7214(4) 0.35112(11) 0.1583(3) 0.0495(7) Uani 1 1 d . . .
H18 H 0.6186 0.3486 0.1318 0.059 Uiso 1 1 calc R . .
N5 N 0.7920(2) 0.30824(8) 0.1532(2) 0.0395(5) Uani 1 1 d . . .
C19 C 0.9499(3) 0.30817(14) 0.1923(3) 0.0624(9) Uani 1 1 d . . .
H19A H 0.9905 0.2790 0.2527 0.094 Uiso 1 1 calc R . .
H19B H 0.9888 0.3419 0.2342 0.094 Uiso 1 1 calc R . .
H19C H 0.9765 0.3036 0.1160 0.094 Uiso 1 1 calc R . .
C20 C 0.7193(3) 0.25833(11) 0.1053(3) 0.0541(8) Uani 1 1 d . . .
H20A H 0.6157 0.2616 0.0914 0.081 Uiso 1 1 calc R . .
H20B H 0.7626 0.2303 0.1686 0.081 Uiso 1 1 calc R . .
H20C H 0.7306 0.2494 0.0236 0.081 Uiso 1 1 calc R . .
O4 O 0.6624(3) -0.01352(9) 0.9152(2) 0.0689(6) Uani 1 1 d . . .
C211 C 0.6851(6) -0.0578(2) 0.9476(5) 0.0522(16) Uani 0.603(7) 1 d P A 1
H211 H 0.7828 -0.0692 0.9690 0.063 Uiso 0.603(7) 1 calc PR A 1
C212 C 0.5780(10) -0.0433(3) 0.9186(7) 0.048(2) Uani 0.397(7) 1 d P A 2
H212 H 0.4809 -0.0305 0.8886 0.057 Uiso 0.397(7) 1 calc PR A 2
N6 N 0.5937(2) -0.09380(8) 0.9585(2) 0.0393(5) Uani 1 1 d . . .
C221 C 0.4447(6) -0.0838(3) 0.9273(6) 0.0592(17) Uani 0.603(7) 1 d P A 1
H22A H 0.4232 -0.0471 0.8982 0.089 Uiso 0.603(7) 1 calc PR A 1
H22B H 0.4191 -0.0896 1.0036 0.089 Uiso 0.603(7) 1 calc PR A 1
H22C H 0.3880 -0.1079 0.8582 0.089 Uiso 0.603(7) 1 calc PR A 1
C231 C 0.6441(8) -0.1489(2) 0.9941(6) 0.0592(18) Uani 0.603(7) 1 d P A 1
H23A H 0.5984 -0.1723 0.9202 0.089 Uiso 0.603(7) 1 calc PR A 1
H23B H 0.6172 -0.1604 1.0667 0.089 Uiso 0.603(7) 1 calc PR A 1
H23C H 0.7500 -0.1505 1.0190 0.089 Uiso 0.603(7) 1 calc PR A 1
C222 C 0.4582(12) -0.1240(6) 0.9518(11) 0.087(4) Uani 0.397(7) 1 d P A 2
H22D H 0.3740 -0.1002 0.9223 0.131 Uiso 0.397(7) 1 calc PR A 2
H22E H 0.4703 -0.1377 1.0376 0.131 Uiso 0.397(7) 1 calc PR A 2
H22F H 0.4426 -0.1536 0.8912 0.131 Uiso 0.397(7) 1 calc PR A 2
C232 C 0.7235(11) -0.1220(4) 0.9940(8) 0.061(3) Uani 0.397(7) 1 d P A 2
H23D H 0.7117 -0.1522 0.9356 0.092 Uiso 0.397(7) 1 calc PR A 2
H23E H 0.7492 -0.1349 1.0826 0.092 Uiso 0.397(7) 1 calc PR A 2
H23F H 0.8009 -0.0989 0.9887 0.092 Uiso 0.397(7) 1 calc PR A 2

loop_
_atom_site_aniso_label
_atom_site_aniso_U_11
_atom_site_aniso_U_22
_atom_site_aniso_U_33
_atom_site_aniso_U_23
_atom_site_aniso_U_13
_atom_site_aniso_U_12
Zn1 0.02575(16) 0.02143(16) 0.03103(16) 0.00034(10) 0.01224(11) -0.00063(10)
Cl1 0.0270(3) 0.0435(4) 0.0470(4) -0.0022(3) 0.0060(3) 0.0017(3)
Cl2 0.0420(3) 0.0259(3) 0.0557(4) 0.0046(3) 0.0223(3) -0.0058(2)
N1 0.0242(9) 0.0221(10) 0.0297(10) -0.0031(8) 0.0111(8) -0.0052(8)
C1 0.0234(11) 0.0241(12) 0.0312(12) -0.0043(9) 0.0105(9) -0.0016(9)
C2 0.0365(13) 0.0281(13) 0.0362(13) -0.0026(10) 0.0151(11) -0.0081(10)
C3 0.0402(14) 0.0273(13) 0.0431(14) -0.0098(11) 0.0128(12) -0.0126(11)
C4 0.0409(14) 0.0347(14) 0.0341(13) -0.0094(11) 0.0074(11) -0.0096(11)
C5 0.0353(13) 0.0318(13) 0.0312(13) -0.0019(10) 0.0104(10) -0.0050(10)
C6 0.0240(11) 0.0221(11) 0.0319(12) -0.0035(9) 0.0117(9) -0.0023(9)
N2 0.0278(9) 0.0197(9) 0.0300(10) -0.0024(7) 0.0131(8) -0.0056(7)
C7 0.0225(10) 0.0221(11) 0.0287(11) -0.0016(9) 0.0133(9) -0.0011(9)
C8 0.0212(10) 0.0192(11) 0.0287(12) -0.0003(8) 0.0097(9) -0.0008(8)
C9 0.0219(10) 0.0194(11) 0.0305(12) 0.0011(9) 0.0115(9) 0.0001(8)
C10 0.0208(10) 0.0260(12) 0.0257(11) -0.0022(9) 0.0083(9) -0.0013(9)
N3 0.0277(10) 0.0206(9) 0.0349(10) -0.0020(8) 0.0161(8) -0.0018(7)
C11 0.0233(11) 0.0266(12) 0.0299(12) 0.0020(9) 0.0107(9) 0.0010(9)
C12 0.0341(13) 0.0318(13) 0.0388(14) 0.0038(10) 0.0192(11) 0.0066(10)
C13 0.0305(12) 0.0429(15) 0.0420(14) 0.0099(11) 0.0221(11) 0.0102(11)
C14 0.0255(11) 0.0421(15) 0.0365(13) 0.0088(11) 0.0142(10) -0.0025(10)
C15 0.0264(11) 0.0313(13) 0.0318(12) 0.0018(10) 0.0116(10) -0.0042(10)
C16 0.0197(10) 0.0277(12) 0.0258(11) 0.0022(9) 0.0090(9) -0.0010(9)
N4 0.0223(9) 0.0218(9) 0.0302(10) -0.0017(7) 0.0133(8) -0.0022(7)
C17 0.0257(11) 0.0210(11) 0.0278(12) -0.0026(9) 0.0123(9) -0.0008(9)
O1 0.0930(16) 0.0279(11) 0.0608(13) 0.0076(9) 0.0208(12) 0.0036(11)
C18 0.0568(18) 0.0440(18) 0.0400(16) 0.0099(12) 0.0081(13) 0.0063(14)
N5 0.0452(12) 0.0317(12) 0.0412(12) 0.0032(9) 0.0153(10) -0.0016(10)
C19 0.0500(18) 0.064(2) 0.080(2) -0.0159(17) 0.0314(17) -0.0099(15)
C20 0.0509(17) 0.0410(17) 0.063(2) -0.0096(14) 0.0119(15) -0.0033(13)
O4 0.1022(18) 0.0404(13) 0.0735(15) 0.0120(11) 0.0431(14) -0.0201(13)
C211 0.050(3) 0.053(4) 0.062(3) 0.015(2) 0.031(3) 0.003(3)
C212 0.056(6) 0.045(5) 0.051(4) 0.001(3) 0.030(4) 0.005(4)
N6 0.0549(13) 0.0271(11) 0.0452(13) 0.0043(9) 0.0295(11) -0.0015(10)
C221 0.054(3) 0.049(4) 0.080(4) -0.004(3) 0.032(3) -0.006(3)
C231 0.093(5) 0.033(3) 0.055(3) 0.010(2) 0.031(3) 0.009(3)
C222 0.087(7) 0.093(10) 0.100(8) 0.001(7) 0.056(6) -0.046(7)
C232 0.073(6) 0.047(6) 0.054(5) 0.002(4) 0.013(4) 0.012(5)

loop_
_atom_type_symbol
_atom_type_description
_atom_type_scat_dispersion_real
_atom_type_scat_dispersion_imag
_atom_type_scat_source
C C 0.0033 0.0016 'International Tables Vol C Tables 4.2.6.8 and 6.1.1.4'
H H 0.0000 0.0000 'International Tables Vol C Tables 4.2.6.8 and 6.1.1.4'
N N 0.0061 0.0033 'International Tables Vol C Tables 4.2.6.8 and 6.1.1.4'
O O 0.0106 0.0060 'International Tables Vol C Tables 4.2.6.8 and 6.1.1.4'
Cl Cl 0.1484 0.1585 'International Tables Vol C Tables 4.2.6.8 and 6.1.1.4'
Zn Zn 0.2839 1.4301 'International Tables Vol C Tables 4.2.6.8 and 6.1.1.4'

loop_
_geom_angle_atom_site_label_1
_geom_angle_atom_site_label_2
_geom_angle_atom_site_label_3
_geom_angle
_geom_angle_site_symmetry_1
_geom_angle_site_symmetry_3
N1 Zn1 N4 90.87(7) . .
N1 Zn1 Cl2 114.02(5) . .
N4 Zn1 Cl2 113.33(5) . .
N1 Zn1 Cl1 109.36(5) . .
N4 Zn1 Cl1 109.95(5) . .
Cl2 Zn1 Cl1 116.45(3) . .
C7 N1 C1 105.78(18) . .
C7 N1 Zn1 122.54(14) . .
C1 N1 Zn1 131.66(15) . .
N1 C1 C6 108.93(18) . .
N1 C1 C2 130.4(2) . .
C6 C1 C2 120.6(2) . .
C3 C2 C1 116.7(2) . .
C3 C2 H2 121.6 . .
C1 C2 H2 121.6 . .
C2 C3 C4 122.1(2) . .
C2 C3 H3 119.0 . .
C4 C3 H3 119.0 . .
C5 C4 C3 121.8(2) . .
C5 C4 H4 119.1 . .
C3 C4 H4 119.1 . .
C4 C5 C6 116.1(2) . .
C4 C5 H5 122.0 . .
C6 C5 H5 122.0 . .
N2 C6 C5 131.9(2) . .
N2 C6 C1 105.44(19) . .
C5 C6 C1 122.6(2) . .
C7 N2 C6 108.26(18) . .
C7 N2 H2A 125.9 . .
C6 N2 H2A 125.9 . .
N1 C7 N2 111.56(18) . .
N1 C7 C8 127.63(19) . .
N2 C7 C8 120.76(18) . .
C17 C8 C9 118.37(19) . .
C17 C8 C7 115.06(19) . .
C9 C8 C7 126.45(18) . .
C17 C9 C8 117.91(19) 3_656 .
C17 C9 C10 116.14(19) 3_656 .
C8 C9 C10 125.86(19) . .
N4 C10 N3 111.79(18) . .
N4 C10 C9 127.04(19) . .
N3 C10 C9 121.16(19) . .
C10 N3 C11 107.70(18) . .
C10 N3 H3A 126.2 . .
C11 N3 H3A 126.2 . .
N3 C11 C12 132.4(2) . .
N3 C11 C16 105.64(18) . .
C12 C11 C16 122.0(2) . .
C13 C12 C11 116.3(2) . .
C13 C12 H12 121.8 . .
C11 C12 H12 121.8 . .
C12 C13 C14 122.3(2) . .
C12 C13 H13 118.8 . .
C14 C13 H13 118.8 . .
C15 C14 C13 121.6(2) . .
C15 C14 H14 119.2 . .
C13 C14 H14 119.2 . .
C14 C15 C16 117.1(2) . .
C14 C15 H15 121.5 . .
C16 C15 H15 121.5 . .
N4 C16 C15 130.5(2) . .
N4 C16 C11 108.80(18) . .
C15 C16 C11 120.7(2) . .
C10 N4 C16 106.05(17) . .
C10 N4 Zn1 123.50(14) . .
C16 N4 Zn1 129.80(14) . .
C8 C17 C9 123.7(2) . 3_656
C8 C17 H17 118.1 . .
C9 C17 H17 118.1 3_656 .
O1 C18 N5 125.4(3) . .
O1 C18 H18 117.3 . .
N5 C18 H18 117.3 . .
C18 N5 C20 122.5(2) . .
C18 N5 C19 121.3(2) . .
C20 N5 C19 116.2(2) . .
N5 C19 H19A 109.5 . .
N5 C19 H19B 109.5 . .
H19A C19 H19B 109.5 . .
N5 C19 H19C 109.5 . .
H19A C19 H19C 109.5 . .
H19B C19 H19C 109.5 . .
N5 C20 H20A 109.5 . .
N5 C20 H20B 109.5 . .
H20A C20 H20B 109.5 . .
N5 C20 H20C 109.5 . .
H20A C20 H20C 109.5 . .
H20B C20 H20C 109.5 . .
C212 O4 C211 54.3(4) . .
O4 C211 N6 128.8(5) . .
O4 C211 H211 115.6 . .
N6 C211 H211 115.6 . .
O4 C212 N6 130.2(8) . .
O4 C212 H212 114.9 . .
N6 C212 H212 114.9 . .
C211 N6 C212 46.6(4) . .
C211 N6 C232 77.9(5) . .
C212 N6 C232 124.5(6) . .
C211 N6 C221 122.9(4) . .
C212 N6 C221 76.3(4) . .
C232 N6 C221 159.1(5) . .
C211 N6 C231 119.9(4) . .
C212 N6 C231 165.6(5) . .
C232 N6 C231 42.1(4) . .
C221 N6 C231 117.0(4) . .
C211 N6 C222 164.4(6) . .
C212 N6 C222 117.9(7) . .
C232 N6 C222 117.3(7) . .
C221 N6 C222 41.7(5) . .
C231 N6 C222 75.3(6) . .
N6 C221 H22A 109.5 . .
N6 C221 H22B 109.5 . .
N6 C221 H22C 109.5 . .
N6 C231 H23A 109.5 . .
N6 C231 H23B 109.5 . .
N6 C231 H23C 109.5 . .
N6 C222 H22D 109.5 . .
N6 C222 H22E 109.5 . .
H22D C222 H22E 109.5 . .
N6 C222 H22F 109.5 . .
H22D C222 H22F 109.5 . .
H22E C222 H22F 109.5 . .
N6 C232 H23D 109.5 . .
N6 C232 H23E 109.5 . .
H23D C232 H23E 109.5 . .
N6 C232 H23F 109.5 . .
H23D C232 H23F 109.5 . .
H23E C232 H23F 109.5 . .

loop_
_geom_bond_atom_site_label_1
_geom_bond_atom_site_label_2
_geom_bond_distance
_geom_bond_site_symmetry_2
Zn1 N1 2.0263(18) .
Zn1 N4 2.0360(17) .
Zn1 Cl2 2.2131(6) .
Zn1 Cl1 2.2173(7) .
N1 C7 1.332(3) .
N1 C1 1.393(3) .
C1 C6 1.396(3) .
C1 C2 1.402(3) .
C2 C3 1.374(3) .
C2 H2 0.9500 .
C3 C4 1.398(4) .
C3 H3 0.9500 .
C4 C5 1.385(3) .
C4 H4 0.9500 .
C5 C6 1.386(3) .
C5 H5 0.9500 .
C6 N2 1.378(3) .
N2 C7 1.347(3) .
N2 H2A 0.8800 .
C7 C8 1.479(3) .
C8 C17 1.390(3) .
C8 C9 1.410(3) .
C9 C17 1.394(3) 3_656
C9 C10 1.473(3) .
C10 N4 1.327(3) .
C10 N3 1.355(3) .
N3 C11 1.381(3) .
N3 H3A 0.8800 .
C11 C12 1.389(3) .
C11 C16 1.401(3) .
C12 C13 1.374(3) .
C12 H12 0.9500 .
C13 C14 1.391(4) .
C13 H13 0.9500 .
C14 C15 1.378(3) .
C14 H14 0.9500 .
C15 C16 1.394(3) .
C15 H15 0.9500 .
C16 N4 1.390(3) .
C17 C9 1.394(3) 3_656
C17 H17 0.9500 .
O1 C18 1.232(3) .
C18 N5 1.300(3) .
C18 H18 0.9500 .
N5 C20 1.453(3) .
N5 C19 1.457(4) .
C19 H19A 0.9800 .
C19 H19B 0.9800 .
C19 H19C 0.9800 .
C20 H20A 0.9800 .
C20 H20B 0.9800 .
C20 H20C 0.9800 .
O4 C212 1.133(8) .
O4 C211 1.171(6) .
C211 N6 1.318(5) .
C211 H211 0.9500 .
C212 N6 1.340(8) .
C212 H212 0.9500 .
N6 C232 1.392(8) .
N6 C221 1.405(6) .
N6 C231 1.484(5) .
N6 C222 1.517(9) .
C221 H22A 0.9800 .
C221 H22B 0.9800 .
C221 H22C 0.9800 .
C231 H23A 0.9800 .
C231 H23B 0.9800 .
C231 H23C 0.9800 .
C222 H22D 0.9800 .
C222 H22E 0.9800 .
C222 H22F 0.9800 .
C232 H23D 0.9800 .
C232 H23E 0.9800 .
C232 H23F 0.9800 .

loop_
_geom_hbond_atom_site_label_D
_geom_hbond_atom_site_label_H
_geom_hbond_atom_site_label_A
_geom_hbond_distance_DH
_geom_hbond_distance_HA
_geom_hbond_distance_DA
_geom_hbond_angle_DHA
_geom_hbond_site_symmetry_A
N2 H2A O4 0.88 1.82 2.696(3) 177.9 .
N3 H3A O1 0.88 1.84 2.713(3) 168.4 2_645

loop_
_geom_torsion_atom_site_label_1
_geom_torsion_atom_site_label_2
_geom_torsion_atom_site_label_3
_geom_torsion_atom_site_label_4
_geom_torsion
_geom_torsion_site_symmetry_1
_geom_torsion_site_symmetry_4
N4 Zn1 N1 C7 -56.49(17) . .
Cl2 Zn1 N1 C7 -172.62(14) . .
Cl1 Zn1 N1 C7 55.05(17) . .
N4 Zn1 N1 C1 121.94(19) . .
Cl2 Zn1 N1 C1 5.8(2) . .
Cl1 Zn1 N1 C1 -126.52(18) . .
C7 N1 C1 C6 -0.2(2) . .
Zn1 N1 C1 C6 -178.83(15) . .
C7 N1 C1 C2 179.9(2) . .
Zn1 N1 C1 C2 1.3(4) . .
N1 C1 C2 C3 -178.6(2) . .
C6 C1 C2 C3 1.5(3) . .
C1 C2 C3 C4 -0.3(4) . .
C2 C3 C4 C5 -0.6(4) . .
C3 C4 C5 C6 0.4(4) . .
C4 C5 C6 N2 179.1(2) . .
C4 C5 C6 C1 0.8(3) . .
N1 C1 C6 N2 -0.4(2) . .
C2 C1 C6 N2 179.5(2) . .
N1 C1 C6 C5 178.3(2) . .
C2 C1 C6 C5 -1.8(3) . .
C5 C6 N2 C7 -177.7(2) . .
C1 C6 N2 C7 0.8(2) . .
C1 N1 C7 N2 0.7(2) . .
Zn1 N1 C7 N2 179.53(13) . .
C1 N1 C7 C8 178.2(2) . .
Zn1 N1 C7 C8 -3.0(3) . .
C6 N2 C7 N1 -1.0(2) . .
C6 N2 C7 C8 -178.71(19) . .
N1 C7 C8 C17 -135.3(2) . .
N2 C7 C8 C17 42.0(3) . .
N1 C7 C8 C9 48.9(3) . .
N2 C7 C8 C9 -133.8(2) . .
C17 C8 C9 C17 -0.3(3) . 3_656
C7 C8 C9 C17 175.4(2) . 3_656
C17 C8 C9 C10 -176.7(2) . .
C7 C8 C9 C10 -1.0(3) . .
C17 C9 C10 N4 143.0(2) 3_656 .
C8 C9 C10 N4 -40.6(3) . .
C17 C9 C10 N3 -35.6(3) 3_656 .
C8 C9 C10 N3 140.8(2) . .
N4 C10 N3 C11 1.3(2) . .
C9 C10 N3 C11 -179.95(19) . .
C10 N3 C11 C12 178.4(2) . .
C10 N3 C11 C16 -0.4(2) . .
N3 C11 C12 C13 -176.6(2) . .
C16 C11 C12 C13 2.1(3) . .
C11 C12 C13 C14 -0.8(4) . .
C12 C13 C14 C15 -1.3(4) . .
C13 C14 C15 C16 2.1(3) . .
C14 C15 C16 N4 177.1(2) . .
C14 C15 C16 C11 -0.9(3) . .
N3 C11 C16 N4 -0.6(2) . .
C12 C11 C16 N4 -179.6(2) . .
N3 C11 C16 C15 177.70(19) . .
C12 C11 C16 C15 -1.3(3) . .
N3 C10 N4 C16 -1.7(2) . .
C9 C10 N4 C16 179.7(2) . .
N3 C10 N4 Zn1 169.90(14) . .
C9 C10 N4 Zn1 -8.8(3) . .
C15 C16 N4 C10 -176.7(2) . .
C11 C16 N4 C10 1.4(2) . .
C15 C16 N4 Zn1 12.4(3) . .
C11 C16 N4 Zn1 -169.45(15) . .
N1 Zn1 N4 C10 63.89(17) . .
Cl2 Zn1 N4 C10 -179.37(15) . .
Cl1 Zn1 N4 C10 -47.10(18) . .
N1 Zn1 N4 C16 -126.70(18) . .
Cl2 Zn1 N4 C16 -10.0(2) . .
Cl1 Zn1 N4 C16 122.31(17) . .
C9 C8 C17 C9 0.4(4) . 3_656
C7 C8 C17 C9 -175.8(2) . 3_656
O1 C18 N5 C20 -178.0(3) . .
O1 C18 N5 C19 0.2(5) . .
C212 O4 C211 N6 -2.8(6) . .
C211 O4 C212 N6 2.8(6) . .
O4 C211 N6 C212 2.6(5) . .
O4 C211 N6 C232 179.3(7) . .
O4 C211 N6 C221 1.8(8) . .
O4 C211 N6 C231 176.3(5) . .
O4 C211 N6 C222 11(2) . .
O4 C212 N6 C211 -2.8(6) . .
O4 C212 N6 C232 -6.6(11) . .
O4 C212 N6 C221 176.5(9) . .
O4 C212 N6 C231 -25(2) . .
O4 C212 N6 C222 179.8(7) . .
